data_1558749
loop_
_publ_author_name
'Dwivedi, Bhupendra Kumar'
'Singh, Vishwa Deepak'
'Paitandi, Rajendra Prasad'
'Pandey, Daya Shankar'

_publ_section_title
;
 Controlling Aggregation and Excited-State Intramolecular Proton Transfer
 in BODIPYs by Incorporation of 2-(2-Hydroxyphenyl)quinazoline and
 Variation of Substituents
;
_journal_issue 28
_journal_name_full 'The Journal of Physical Chemistry C'
_journal_page_first 15523
_journal_page_last 15532
_journal_paper_doi 10.1021/acs.jpcc.0c03360
_journal_volume 124
_journal_year 2020
_chemical_formula_moiety 'C30 H20 B Br F2 N4 O'
_chemical_formula_sum 'C30 H20 B Br F2 N4 O'
_chemical_formula_weight 581.22
_space_group_crystal_system monoclinic
_space_group_IT_number 14
_space_group_name_Hall '-P 2yn'
_space_group_name_H-M_alt 'P 1 21/n 1'
_atom_sites_solution_hydrogens geom
_audit_creation_method SHELXL-2016/6
_cell_angle_alpha 90
_cell_angle_beta 96.078(7)
_cell_angle_gamma 90
_cell_formula_units_Z 4
_cell_length_a 13.918(4)
_cell_length_b 10.440(3)
_cell_length_c 17.240(5)
_cell_measurement_reflns_used 2978
_cell_measurement_temperature 296(2)
_cell_measurement_theta_max 25.16
_cell_measurement_theta_min 2.28
_cell_volume 2491.0(12)
_computing_cell_refinement 'Bruker SAINT'
_computing_data_collection 'Bruker APEX2'
_computing_data_reduction 'Bruker SAINT'
_computing_molecular_graphics 'Bruker SHELXTL'
_computing_publication_material 'Bruker SHELXTL'
_computing_structure_refinement 'SHELXL-2016/6 (Sheldrick, 2016)'
_computing_structure_solution 'SHELXT 2014/4 (Sheldrick, 2014)'
_diffrn_ambient_temperature 296(2)
_diffrn_measured_fraction_theta_full 1.000
_diffrn_measured_fraction_theta_max 0.996
_diffrn_measurement_device_type 'Bruker APEX-II CCD'
_diffrn_measurement_method '\f and \w scans'
_diffrn_radiation_type MoK\a
_diffrn_radiation_wavelength 0.71073
_diffrn_reflns_av_R_equivalents 0.0894
_diffrn_reflns_av_unetI/netI 0.0900
_diffrn_reflns_Laue_measured_fraction_full 1.000
_diffrn_reflns_Laue_measured_fraction_max 0.996
_diffrn_reflns_limit_h_max 18
_diffrn_reflns_limit_h_min -18
_diffrn_reflns_limit_k_max 13
_diffrn_reflns_limit_k_min -11
_diffrn_reflns_limit_l_max 23
_diffrn_reflns_limit_l_min -23
_diffrn_reflns_number 23845
_diffrn_reflns_point_group_measured_fraction_full 1.000
_diffrn_reflns_point_group_measured_fraction_max 0.996
_diffrn_reflns_theta_full 25.242
_diffrn_reflns_theta_max 28.385
_diffrn_reflns_theta_min 1.791
_diffrn_source x-ray
_exptl_absorpt_coefficient_mu 1.698
_exptl_crystal_colour Red
_exptl_crystal_density_diffrn 1.550
_exptl_crystal_description Needle
_exptl_crystal_F_000 1176
_refine_diff_density_max 1.025
_refine_diff_density_min -0.597
_refine_diff_density_rms 0.092
_refine_ls_extinction_method none
_refine_ls_goodness_of_fit_ref 1.017
_refine_ls_hydrogen_treatment constr
_refine_ls_matrix_type full
_refine_ls_number_parameters 352
_refine_ls_number_reflns 6215
_refine_ls_number_restraints 0
_refine_ls_restrained_S_all 1.017
_refine_ls_R_factor_all 0.0931
_refine_ls_R_factor_gt 0.0511
_refine_ls_shift/su_max 0.001
_refine_ls_shift/su_mean 0.000
_refine_ls_structure_factor_coef Fsqd
_refine_ls_weighting_details 'w=1/[\s^2^(Fo^2^)+(0.0418P)^2^+1.6694P] where P=(Fo^2^+2Fc^2^)/3'
_refine_ls_weighting_scheme calc
_refine_ls_wR_factor_gt 0.1039
_refine_ls_wR_factor_ref 0.1173
_reflns_Friedel_coverage 0.000
_reflns_number_gt 4198
_reflns_number_total 6215
_reflns_threshold_expression 'I > 2\s(I)'
_cod_data_source_file jp0c03360_si_002.cif
_cod_data_source_block Enol-OMe
_cod_depositor_comments 'Adding full bibliography for 1558746--1558749.cif.'
_cod_original_cell_volume 2491.2(13)
_cod_original_sg_symbol_H-M 'P 21/n'
_cod_database_code 1558749
_shelx_shelxl_version_number 2016/6
_shelx_space_group_comment
;
The symmetry employed for this shelxl refinement is uniquely defined
by the following loop, which should always be used as a source of
symmetry information in preference to the above space-group names.
They are only intended as comments.
;

loop_
_space_group_symop_operation_xyz
'x, y, z'
'-x+1/2, y+1/2, -z+1/2'
'-x, -y, -z'
'x-1/2, -y-1/2, z-1/2'

loop_
_atom_site_label
_atom_site_type_symbol
_atom_site_fract_x
_atom_site_fract_y
_atom_site_fract_z
_atom_site_U_iso_or_equiv
_atom_site_adp_type
_atom_site_occupancy
_atom_site_site_symmetry_order
_atom_site_calc_flag
_atom_site_refinement_flags_posn
_atom_site_refinement_flags_adp
_atom_site_refinement_flags_occupancy
_atom_site_disorder_assembly
_atom_site_disorder_group
Br1 Br 0.58301(2) 0.65972(3) 0.28466(2) 0.02502(11) Uani 1 1 d . . . . .
B1 B 0.9930(3) 0.3527(4) 0.5933(2) 0.0236(8) Uani 1 1 d . . . . .
F2 F 0.99246(15) 0.2773(2) 0.65933(11) 0.0327(5) Uani 1 1 d . . . . .
O1 O 0.64062(15) 0.2256(2) 0.51749(12) 0.0195(5) Uani 1 1 d . . . . .
C29 C 0.4023(2) 0.0121(3) 0.61527(18) 0.0245(7) Uani 1 1 d . . . . .
H29 H 0.459149 -0.011522 0.595203 0.029 Uiso 1 1 calc R U . . .
F1 F 1.08697(13) 0.3893(2) 0.58440(12) 0.0329(5) Uani 1 1 d . . . . .
C28 C 0.3845(3) -0.0290(4) 0.68913(19) 0.0314(9) Uani 1 1 d . . . . .
H28 H 0.427983 -0.083234 0.717588 0.038 Uiso 1 1 calc R U . . .
C27 C 0.3016(3) 0.0112(4) 0.7202(2) 0.0371(10) Uani 1 1 d . . . . .
H27 H 0.290595 -0.014160 0.770201 0.044 Uiso 1 1 calc R U . . .
C26 C 0.2356(3) 0.0886(4) 0.6774(2) 0.0330(9) Uani 1 1 d . . . . .
H26 H 0.180312 0.115592 0.698627 0.040 Uiso 1 1 calc R U . . .
C25 C 0.2514(2) 0.1268(4) 0.6018(2) 0.0263(8) Uani 1 1 d . . . . .
H25 H 0.206152 0.177393 0.572475 0.032 Uiso 1 1 calc R U . . .
C24 C 0.3349(2) 0.0889(3) 0.57125(17) 0.0192(7) Uani 1 1 d . . . . .
C23 C 0.3577(2) 0.1315(3) 0.49240(18) 0.0176(7) Uani 1 1 d . . . . .
C22 C 0.3023(2) 0.0898(3) 0.42231(18) 0.0188(7) Uani 1 1 d . . . . .
C21 C 0.2221(2) 0.0060(3) 0.41914(19) 0.0220(7) Uani 1 1 d . . . . .
H21 H 0.199573 -0.022262 0.465071 0.026 Uiso 1 1 calc R U . . .
C19 C 0.2124(2) 0.0076(4) 0.2788(2) 0.0291(8) Uani 1 1 d . . . . .
H19 H 0.183037 -0.022146 0.231231 0.035 Uiso 1 1 calc R U . . .
C20 C 0.1774(2) -0.0336(3) 0.34837(19) 0.0272(8) Uani 1 1 d . . . . .
H20 H 0.124003 -0.087608 0.346363 0.033 Uiso 1 1 calc R U . . .
C17 C 0.3349(2) 0.1339(3) 0.35207(18) 0.0203(7) Uani 1 1 d . . . . .
N3 N 0.41213(19) 0.2164(3) 0.35150(15) 0.0212(6) Uani 1 1 d . . . . .
C16 C 0.4567(2) 0.2473(3) 0.41990(18) 0.0190(7) Uani 1 1 d . . . . .
N4 N 0.43405(18) 0.2071(3) 0.49136(14) 0.0185(6) Uani 1 1 d . . . . .
C12 C 0.5391(2) 0.3387(3) 0.41847(17) 0.0190(7) Uani 1 1 d . . . . .
C13 C 0.5290(2) 0.4378(3) 0.36437(18) 0.0197(7) Uani 1 1 d . . . . .
H13 H 0.472465 0.444008 0.330653 0.024 Uiso 1 1 calc R U . . .
C14 C 0.6006(2) 0.5264(3) 0.35970(17) 0.0203(7) Uani 1 1 d . . . . .
C15 C 0.6877(2) 0.5171(3) 0.40740(17) 0.0193(7) Uani 1 1 d . . . . .
H15 H 0.736066 0.577756 0.404371 0.023 Uiso 1 1 calc R U . . .
C10 C 0.7010(2) 0.4148(3) 0.45998(17) 0.0181(7) Uani 1 1 d . . . . .
C11 C 0.6260(2) 0.3271(3) 0.46704(17) 0.0183(7) Uani 1 1 d . . . . .
C5 C 0.7989(2) 0.3959(3) 0.50364(17) 0.0169(6) Uani 1 1 d . . . . .
C6 C 0.8336(2) 0.4846(3) 0.56124(17) 0.0199(7) Uani 1 1 d . . . . .
C7 C 0.7944(2) 0.5984(3) 0.58663(18) 0.0236(7) Uani 1 1 d . . . . .
H7 H 0.732658 0.629527 0.571382 0.028 Uiso 1 1 calc R U . . .
C8 C 0.8638(3) 0.6565(4) 0.6386(2) 0.0311(8) Uani 1 1 d . . . . .
H8 H 0.857899 0.733714 0.664617 0.037 Uiso 1 1 calc R U . . .
C9 C 0.9449(2) 0.5755(3) 0.6442(2) 0.0270(8) Uani 1 1 d . . . . .
H9 H 1.002451 0.591416 0.675272 0.032 Uiso 1 1 calc R U . . .
N2 N 0.92792(18) 0.4722(3) 0.59861(14) 0.0206(6) Uani 1 1 d . . . . .
N1 N 0.94923(18) 0.2764(3) 0.52064(15) 0.0194(6) Uani 1 1 d . . . . .
C1 C 0.9894(2) 0.1787(3) 0.48509(18) 0.0228(7) Uani 1 1 d . . . . .
H1 H 1.051066 0.146513 0.499412 0.027 Uiso 1 1 calc R U . . .
C2 C 0.9252(2) 0.1320(3) 0.42317(19) 0.0241(8) Uani 1 1 d . . . . .
H2 H 0.936377 0.064894 0.389817 0.029 Uiso 1 1 calc R U . . .
C3 C 0.8429(2) 0.2045(3) 0.42142(18) 0.0209(7) Uani 1 1 d . . . . .
H3 H 0.787827 0.195542 0.386237 0.025 Uiso 1 1 calc R U . . .
C4 C 0.8563(2) 0.2949(3) 0.48227(17) 0.0183(7) Uani 1 1 d . . . . .
C18 C 0.2890(2) 0.0907(4) 0.27961(19) 0.0267(8) Uani 1 1 d . . . . .
H18 H 0.310490 0.118184 0.233126 0.032 Uiso 1 1 calc R U . . .
C30 C 0.6282(3) 0.2567(4) 0.59732(17) 0.0264(8) Uani 1 1 d . . . . .
H30B H 0.639423 0.181666 0.629188 0.040 Uiso 1 1 calc R U . . .
H30C H 0.673275 0.322345 0.615589 0.040 Uiso 1 1 calc R U . . .
H30A H 0.563476 0.286761 0.600321 0.040 Uiso 1 1 calc R U . . .

loop_
_atom_site_aniso_label
_atom_site_aniso_U_11
_atom_site_aniso_U_22
_atom_site_aniso_U_33
_atom_site_aniso_U_23
_atom_site_aniso_U_13
_atom_site_aniso_U_12
Br1 0.02134(17) 0.0291(2) 0.02381(17) 0.00748(15) -0.00147(12) 0.00070(16)
B1 0.0144(16) 0.032(2) 0.0233(18) -0.0010(17) -0.0005(14) -0.0014(17)
F2 0.0382(13) 0.0321(12) 0.0254(10) 0.0045(9) -0.0079(9) -0.0027(10)
O1 0.0140(11) 0.0242(13) 0.0197(11) 0.0027(9) -0.0004(9) 0.0014(9)
C29 0.0224(17) 0.028(2) 0.0215(16) -0.0001(14) -0.0027(13) -0.0031(15)
F1 0.0139(9) 0.0399(13) 0.0438(12) -0.0044(10) -0.0021(9) -0.0042(9)
C28 0.035(2) 0.035(2) 0.0224(17) 0.0020(16) -0.0061(16) -0.0053(17)
C27 0.040(2) 0.052(3) 0.0189(16) -0.0011(17) 0.0031(16) -0.022(2)
C26 0.0229(18) 0.046(3) 0.0314(19) -0.0085(17) 0.0103(15) -0.0160(17)
C25 0.0163(16) 0.034(2) 0.0285(17) -0.0040(15) 0.0025(14) -0.0063(15)
C24 0.0184(15) 0.0212(18) 0.0171(15) -0.0018(13) -0.0033(12) -0.0039(14)
C23 0.0104(14) 0.0210(18) 0.0212(15) 0.0008(13) 0.0007(12) 0.0042(12)
C22 0.0127(14) 0.0206(18) 0.0228(15) 0.0012(13) 0.0001(12) 0.0011(13)
C21 0.0168(15) 0.0253(19) 0.0236(16) 0.0027(14) 0.0000(13) 0.0000(14)
C19 0.0168(16) 0.041(2) 0.0273(17) -0.0038(16) -0.0060(14) -0.0038(16)
C20 0.0169(16) 0.030(2) 0.0332(18) -0.0004(16) -0.0040(14) -0.0050(15)
C17 0.0116(14) 0.0246(19) 0.0239(16) 0.0019(14) -0.0013(12) 0.0023(13)
N3 0.0130(13) 0.0306(17) 0.0192(13) 0.0025(12) -0.0014(11) -0.0010(12)
C16 0.0116(14) 0.0244(18) 0.0203(15) 0.0014(13) -0.0012(12) 0.0035(13)
N4 0.0114(12) 0.0243(15) 0.0194(13) 0.0024(11) 0.0001(10) -0.0008(11)
C12 0.0120(14) 0.0243(18) 0.0202(15) -0.0018(14) -0.0013(12) 0.0015(14)
C13 0.0106(14) 0.0273(19) 0.0209(15) 0.0011(14) -0.0004(12) 0.0004(13)
C14 0.0181(15) 0.0236(18) 0.0185(15) 0.0042(13) -0.0007(12) 0.0003(14)
C15 0.0111(14) 0.0252(19) 0.0213(15) -0.0001(14) 0.0002(12) -0.0014(13)
C10 0.0098(14) 0.0243(19) 0.0189(15) -0.0022(13) -0.0042(12) 0.0003(13)
C11 0.0109(14) 0.0240(18) 0.0195(14) 0.0028(13) -0.0008(12) 0.0018(13)
C5 0.0116(14) 0.0218(17) 0.0168(14) 0.0038(13) -0.0011(12) -0.0007(13)
C6 0.0129(14) 0.0277(19) 0.0186(15) 0.0018(14) -0.0016(12) -0.0019(14)
C7 0.0202(17) 0.0261(19) 0.0238(16) -0.0008(14) -0.0009(13) 0.0014(15)
C8 0.0328(19) 0.025(2) 0.0344(19) -0.0042(16) 0.0001(16) 0.0046(17)
C9 0.0201(17) 0.030(2) 0.0294(18) -0.0048(15) -0.0047(14) -0.0043(15)
N2 0.0128(12) 0.0272(16) 0.0206(13) -0.0023(12) -0.0042(10) -0.0036(12)
N1 0.0088(12) 0.0237(15) 0.0246(14) 0.0029(12) -0.0030(11) 0.0004(11)
C1 0.0137(15) 0.029(2) 0.0256(16) 0.0001(14) 0.0005(13) 0.0043(14)
C2 0.0222(17) 0.027(2) 0.0233(16) -0.0039(14) 0.0010(13) -0.0023(14)
C3 0.0156(15) 0.0259(18) 0.0202(15) -0.0017(14) -0.0027(13) -0.0007(14)
C4 0.0105(14) 0.0262(18) 0.0178(15) 0.0030(13) -0.0007(12) 0.0001(13)
C18 0.0185(16) 0.039(2) 0.0211(16) 0.0010(15) -0.0037(13) -0.0010(15)
C30 0.0264(18) 0.037(2) 0.0156(15) 0.0032(14) -0.0004(13) -0.0046(16)

loop_
_atom_type_symbol
_atom_type_description
_atom_type_scat_dispersion_real
_atom_type_scat_dispersion_imag
_atom_type_scat_source
C C 0.0033 0.0016 'International Tables Vol C Tables 4.2.6.8 and 6.1.1.4'
H H 0.0000 0.0000 'International Tables Vol C Tables 4.2.6.8 and 6.1.1.4'
N N 0.0061 0.0033 'International Tables Vol C Tables 4.2.6.8 and 6.1.1.4'
O O 0.0106 0.0060 'International Tables Vol C Tables 4.2.6.8 and 6.1.1.4'
Br Br -0.2901 2.4595 'International Tables Vol C Tables 4.2.6.8 and 6.1.1.4'
F F 0.0171 0.0103 'International Tables Vol C Tables 4.2.6.8 and 6.1.1.4'
B B 0.0013 0.0007 'International Tables Vol C Tables 4.2.6.8 and 6.1.1.4'

loop_
_geom_angle_atom_site_label_1
_geom_angle_atom_site_label_2
_geom_angle_atom_site_label_3
_geom_angle
_geom_angle_site_symmetry_1
_geom_angle_site_symmetry_3
_geom_angle_publ_flag
F2 B1 F1 109.6(3) . . ?
F2 B1 N2 110.8(3) . . ?
F1 B1 N2 110.4(3) . . ?
F2 B1 N1 109.6(3) . . ?
F1 B1 N1 110.3(3) . . ?
N2 B1 N1 106.2(2) . . ?
C11 O1 C30 113.9(3) . . ?
C28 C29 C24 120.0(3) . . ?
C28 C29 H29 120.0 . . ?
C24 C29 H29 120.0 . . ?
C27 C28 C29 119.7(3) . . ?
C27 C28 H28 120.1 . . ?
C29 C28 H28 120.1 . . ?
C26 C27 C28 120.3(3) . . ?
C26 C27 H27 119.8 . . ?
C28 C27 H27 119.8 . . ?
C27 C26 C25 120.2(4) . . ?
C27 C26 H26 119.9 . . ?
C25 C26 H26 119.9 . . ?
C24 C25 C26 119.6(3) . . ?
C24 C25 H25 120.2 . . ?
C26 C25 H25 120.2 . . ?
C25 C24 C29 120.0(3) . . ?
C25 C24 C23 121.9(3) . . ?
C29 C24 C23 118.0(3) . . ?
N4 C23 C22 122.1(3) . . ?
N4 C23 C24 115.9(3) . . ?
C22 C23 C24 122.0(3) . . ?
C17 C22 C21 119.4(3) . . ?
C17 C22 C23 115.5(3) . . ?
C21 C22 C23 125.0(3) . . ?
C20 C21 C22 120.1(3) . . ?
C20 C21 H21 119.9 . . ?
C22 C21 H21 119.9 . . ?
C18 C19 C20 121.5(3) . . ?
C18 C19 H19 119.3 . . ?
C20 C19 H19 119.3 . . ?
C21 C20 C19 119.9(3) . . ?
C21 C20 H20 120.0 . . ?
C19 C20 H20 120.0 . . ?
N3 C17 C22 122.0(3) . . ?
N3 C17 C18 118.2(3) . . ?
C22 C17 C18 119.8(3) . . ?
C16 N3 C17 116.2(3) . . ?
N3 C16 N4 126.9(3) . . ?
N3 C16 C12 115.6(3) . . ?
N4 C16 C12 117.4(3) . . ?
C23 N4 C16 117.1(3) . . ?
C13 C12 C11 119.0(3) . . ?
C13 C12 C16 117.6(3) . . ?
C11 C12 C16 123.4(3) . . ?
C14 C13 C12 121.3(3) . . ?
C14 C13 H13 119.3 . . ?
C12 C13 H13 119.3 . . ?
C13 C14 C15 120.7(3) . . ?
C13 C14 Br1 119.6(2) . . ?
C15 C14 Br1 119.7(2) . . ?
C14 C15 C10 118.8(3) . . ?
C14 C15 H15 120.6 . . ?
C10 C15 H15 120.6 . . ?
C15 C10 C11 120.3(3) . . ?
C15 C10 C5 118.5(3) . . ?
C11 C10 C5 121.1(3) . . ?
O1 C11 C12 120.4(3) . . ?
O1 C11 C10 119.8(2) . . ?
C12 C11 C10 119.6(3) . . ?
C4 C5 C6 121.4(3) . . ?
C4 C5 C10 118.8(3) . . ?
C6 C5 C10 119.7(3) . . ?
C7 C6 N2 108.2(3) . . ?
C7 C6 C5 131.7(3) . . ?
N2 C6 C5 119.9(3) . . ?
C8 C7 C6 107.8(3) . . ?
C8 C7 H7 126.1 . . ?
C6 C7 H7 126.1 . . ?
C7 C8 C9 106.3(3) . . ?
C7 C8 H8 126.9 . . ?
C9 C8 H8 126.9 . . ?
N2 C9 C8 110.7(3) . . ?
N2 C9 H9 124.7 . . ?
C8 C9 H9 124.7 . . ?
C9 N2 C6 107.0(3) . . ?
C9 N2 B1 127.9(3) . . ?
C6 N2 B1 124.8(3) . . ?
C1 N1 C4 107.3(3) . . ?
C1 N1 B1 127.6(3) . . ?
C4 N1 B1 125.0(3) . . ?
N1 C1 C2 110.4(3) . . ?
N1 C1 H1 124.8 . . ?
C2 C1 H1 124.8 . . ?
C3 C2 C1 106.8(3) . . ?
C3 C2 H2 126.6 . . ?
C1 C2 H2 126.6 . . ?
C2 C3 C4 108.0(3) . . ?
C2 C3 H3 126.0 . . ?
C4 C3 H3 126.0 . . ?
C5 C4 N1 120.3(3) . . ?
C5 C4 C3 131.9(3) . . ?
N1 C4 C3 107.5(3) . . ?
C19 C18 C17 119.2(3) . . ?
C19 C18 H18 120.4 . . ?
C17 C18 H18 120.4 . . ?
O1 C30 H30B 109.5 . . ?
O1 C30 H30C 109.5 . . ?
H30B C30 H30C 109.5 . . ?
O1 C30 H30A 109.5 . . ?
H30B C30 H30A 109.5 . . ?
H30C C30 H30A 109.5 . . ?

loop_
_geom_bond_atom_site_label_1
_geom_bond_atom_site_label_2
_geom_bond_distance
_geom_bond_site_symmetry_2
_geom_bond_publ_flag
Br1 C14 1.898(3) . ?
B1 F2 1.385(4) . ?
B1 F1 1.386(4) . ?
B1 N2 1.551(5) . ?
B1 N1 1.553(5) . ?
O1 C11 1.373(4) . ?
O1 C30 1.442(4) . ?
C29 C28 1.391(5) . ?
C29 C24 1.395(4) . ?
C29 H29 0.9300 . ?
C28 C27 1.387(6) . ?
C28 H28 0.9300 . ?
C27 C26 1.379(6) . ?
C27 H27 0.9300 . ?
C26 C25 1.401(5) . ?
C26 H26 0.9300 . ?
C25 C24 1.384(5) . ?
C25 H25 0.9300 . ?
C24 C23 1.496(4) . ?
C23 N4 1.325(4) . ?
C23 C22 1.431(4) . ?
C22 C17 1.414(4) . ?
C22 C21 1.415(4) . ?
C21 C20 1.374(4) . ?
C21 H21 0.9300 . ?
C19 C18 1.373(5) . ?
C19 C20 1.409(5) . ?
C19 H19 0.9300 . ?
C20 H20 0.9300 . ?
C17 N3 1.379(4) . ?
C17 C18 1.415(4) . ?
N3 C16 1.313(4) . ?
C16 N4 1.369(4) . ?
C16 C12 1.494(4) . ?
C12 C13 1.390(4) . ?
C12 C11 1.401(4) . ?
C13 C14 1.369(4) . ?
C13 H13 0.9300 . ?
C14 C15 1.394(4) . ?
C15 C10 1.400(4) . ?
C15 H15 0.9300 . ?
C10 C11 1.404(4) . ?
C10 C5 1.498(4) . ?
C5 C4 1.396(5) . ?
C5 C6 1.406(4) . ?
C6 C7 1.396(5) . ?
C6 N2 1.406(4) . ?
C7 C8 1.387(5) . ?
C7 H7 0.9300 . ?
C8 C9 1.405(5) . ?
C8 H8 0.9300 . ?
C9 N2 1.341(4) . ?
C9 H9 0.9300 . ?
N1 C1 1.342(4) . ?
N1 C4 1.403(4) . ?
C1 C2 1.405(4) . ?
C1 H1 0.9300 . ?
C2 C3 1.371(5) . ?
C2 H2 0.9300 . ?
C3 C4 1.409(4) . ?
C3 H3 0.9300 . ?
C18 H18 0.9300 . ?
C30 H30B 0.9600 . ?
C30 H30C 0.9600 . ?
C30 H30A 0.9600 . ?
